data_4306189
loop_
_publ_author_name
'Zhen-Hong Wei'
'Hong-Xi Li'
'Wen-Hua Zhang'
'Zhi-Gang Ren'
'Yong Zhang'
'Jian-Ping Lang'
'Brendan F. Abrahams'

_publ_contact_author_email jplang@suda.edu.cn
_publ_contact_author_fax 86-512-65880089
_publ_contact_author_name 'Jian-Ping Lang'
_publ_contact_author_phone 86-512-65882865
_publ_section_title
;
Construction of Symmetric and Asymmetric Mo/S/Cu Clusters from a Cluster
Precursor [Et4N]2[(edt)2Mo2S2(\m-S)2] (edt = Ethanedithiolate)
;
_journal_name_full 'Inorganic Chemistry'
_journal_page_first 10461
_journal_page_last 10468
_journal_paper_doi 10.1021/ic801100g
_journal_volume 47
_journal_year 2008
_chemical_formula_moiety 'C34 H35 Cu2 Mo2 N P2 S8, C5 H5 N'
_chemical_formula_sum 'C39 H40 Cu2 Mo2 N2 P2 S8'
_chemical_formula_weight 1174.21
_chemical_name_systematic
; 
 ? 
;
_space_group_IT_number 4
_symmetry_cell_setting monoclinic
_symmetry_space_group_name_Hall 'P 2yb'
_symmetry_space_group_name_H-M 'P 1 21 1'
_atom_sites_solution_hydrogens geom
_atom_sites_solution_primary direct
_atom_sites_solution_secondary difmap
_audit_creation_method SHELXL-97
_cell_angle_alpha 90.00
_cell_angle_beta 106.06(3)
_cell_angle_gamma 90.00
_cell_formula_units_Z 4
_cell_length_a 12.594(3)
_cell_length_b 20.877(4)
_cell_length_c 17.576(4)
_cell_measurement_reflns_used 14915
_cell_measurement_temperature 193.1500
_cell_measurement_theta_max 27.4835
_cell_measurement_theta_min 3.0357
_cell_volume 4440.8(18)
_computing_cell_refinement CrystalClear
_computing_data_collection CrystalClear
_computing_data_reduction CrystalStructure
_computing_molecular_graphics 'sheltl-97 (Sheldrick, 1997)'
_computing_publication_material 'SHELXL-97 (Sheldrick, 1997)'
_computing_structure_refinement 'SHELXL-97 (Sheldrick, 1997)'
_computing_structure_solution 'SHELXS-97 (Sheldrick, 1990)'
_diffrn_ambient_temperature 193.1500
_diffrn_detector_area_resol_mean 7.31
_diffrn_measured_fraction_theta_full 0.982
_diffrn_measured_fraction_theta_max 0.982
_diffrn_measurement_device_type 'Rigaku Mercury'
_diffrn_measurement_method \w
_diffrn_radiation_monochromator graphite
_diffrn_radiation_source 'fine-focus sealed tube'
_diffrn_radiation_type MoK\a
_diffrn_radiation_wavelength 0.71073
_diffrn_reflns_av_R_equivalents 0.0384
_diffrn_reflns_av_sigmaI/netI 0.0429
_diffrn_reflns_limit_h_max 16
_diffrn_reflns_limit_h_min -16
_diffrn_reflns_limit_k_max 27
_diffrn_reflns_limit_k_min -20
_diffrn_reflns_limit_l_max 22
_diffrn_reflns_limit_l_min -22
_diffrn_reflns_number 35802
_diffrn_reflns_theta_full 27.48
_diffrn_reflns_theta_max 27.48
_diffrn_reflns_theta_min 3.04
_exptl_absorpt_coefficient_mu 1.977
_exptl_absorpt_correction_T_max 0.8268
_exptl_absorpt_correction_T_min 0.6816
_exptl_absorpt_correction_type multi-scan
_exptl_absorpt_process_details 'Jacobson, R. (1998) Private communication'
_exptl_crystal_colour dark-Red
_exptl_crystal_density_diffrn 1.756
_exptl_crystal_density_method 'not measured'
_exptl_crystal_description Block
_exptl_crystal_F_000 2352
_exptl_crystal_size_max 0.21
_exptl_crystal_size_mid 0.11
_exptl_crystal_size_min 0.10
_refine_diff_density_max 1.147
_refine_diff_density_min -0.932
_refine_diff_density_rms 0.104
_refine_ls_abs_structure_details 'Flack H D (1983), Acta Cryst. A39, 876-881'
_refine_ls_abs_structure_Flack 0.011(11)
_refine_ls_extinction_method none
_refine_ls_goodness_of_fit_ref 1.058
_refine_ls_hydrogen_treatment constr
_refine_ls_matrix_type full
_refine_ls_number_parameters 890
_refine_ls_number_reflns 15639
_refine_ls_number_restraints 77
_refine_ls_restrained_S_all 1.056
_refine_ls_R_factor_all 0.0450
_refine_ls_R_factor_gt 0.0415
_refine_ls_shift/su_max 0.042
_refine_ls_shift/su_mean 0.002
_refine_ls_structure_factor_coef Fsqd
_refine_ls_weighting_details 'calc w=1/[\s^2^(Fo^2^)+(0.0377P)^2^+11.0582P] where P=(Fo^2^+2Fc^2^)/3'
_refine_ls_weighting_scheme calc
_refine_ls_wR_factor_gt 0.0910
_refine_ls_wR_factor_ref 0.0925
_reflns_number_gt 14944
_reflns_number_total 15639
_reflns_threshold_expression >2sigma(I)
_cod_data_source_file ic801100g_si_001_1.cif
_cod_data_source_block '[Mo2(m-S)2(m3-S)2(edt)2Cu2(dppm)(Py)].Py'
_cod_depositor_comments
;
The following automatic conversions were performed:
'_exptl_absorpt_correction_type' value 'Multi-scan' changed to
'multi-scan' according to
'/home/saulius/struct/CIF-dictionaries/cif_core.dic' dictionary named
'cif_core.dic' version 2.4.1 from 2010-06-29.

Automatic conversion script
Id: cif_fix_enum 1527 2010-12-29 10:47:43Z saulius 
;
_cod_original_cell_volume 4440.8(18
_cod_original_sg_symbol_H-M 'P 21'
_cod_database_code 4306189

loop_
_symmetry_equiv_pos_as_xyz
'x, y, z'
'-x, y+1/2, -z'

loop_
_atom_site_label
_atom_site_type_symbol
_atom_site_fract_x
_atom_site_fract_y
_atom_site_fract_z
_atom_site_U_iso_or_equiv
_atom_site_adp_type
_atom_site_occupancy
_atom_site_symmetry_multiplicity
_atom_site_calc_flag
_atom_site_refinement_flags
_atom_site_disorder_assembly
_atom_site_disorder_group
Mo1 Mo 0.89479(4) 0.56663(2) 0.40788(3) 0.01908(10) Uani 1 1 d . A .
Mo2 Mo 1.12500(4) 0.55949(2) 0.42250(3) 0.01941(10) Uani 1 1 d . . .
Mo3 Mo -0.32246(4) 0.79232(3) -0.21792(3) 0.02624(12) Uani 1 1 d . A .
Mo4 Mo -0.36752(4) 0.91567(3) -0.16347(3) 0.02265(11) Uani 1 1 d . . .
Cu1 Cu 1.00407(6) 0.45045(3) 0.44102(4) 0.02217(15) Uani 1 1 d . . .
Cu2 Cu 1.27793(6) 0.46460(4) 0.49254(4) 0.02499(16) Uani 1 1 d . . .
Cu3 Cu -0.17900(6) 0.84590(4) -0.08600(4) 0.02605(16) Uani 1 1 d . . .
Cu4 Cu -0.23127(7) 0.99982(4) -0.05181(5) 0.02810(17) Uani 1 1 d . . .
S1 S 1.03596(12) 0.53846(7) 0.52162(9) 0.0217(3) Uani 1 1 d . . .
S2 S 0.99294(12) 0.61951(8) 0.33369(9) 0.0263(3) Uani 1 1 d . . .
S3 S 0.83439(12) 0.47699(7) 0.35045(9) 0.0234(3) Uani 1 1 d . . .
S4 S 1.14149(12) 0.46464(7) 0.37203(9) 0.0223(3) Uani 1 1 d . . .
S5 S 1.27598(12) 0.56649(8) 0.54124(9) 0.0277(3) Uani 1 1 d . . .
S6 S 1.23709(13) 0.62993(8) 0.37257(11) 0.0330(4) Uani 1 1 d . . .
S7 S 0.80934(14) 0.58533(10) 0.51031(11) 0.0400(5) Uani 1 1 d . . .
S8 S 0.76232(15) 0.64433(10) 0.34040(15) 0.0498(6) Uani 1 1 d . . .
S9 S -0.21844(13) 0.88660(8) -0.21122(9) 0.0274(3) Uani 1 1 d . . .
S10 S -0.49129(14) 0.83386(9) -0.21458(12) 0.0392(4) Uani 1 1 d . . .
S11 S -0.53737(13) 0.97153(9) -0.19549(12) 0.0374(4) Uani 1 1 d . . .
S12 S -0.29535(13) 1.01976(8) -0.18513(10) 0.0300(3) Uani 1 1 d . . .
S13 S -0.24995(14) 0.74186(9) -0.10862(10) 0.0310(3) Uani 1 1 d . . .
S14 S -0.30775(13) 0.90172(8) -0.03410(9) 0.0264(3) Uani 1 1 d . . .
S15 S -0.21249(18) 0.77065(11) -0.30632(11) 0.0472(5) Uani 1 1 d . . .
S16 S -0.44045(17) 0.71417(11) -0.29773(14) 0.0512(6) Uani 1 1 d . . .
C1 C 1.3863(5) 0.6116(4) 0.5165(5) 0.0371(17) Uani 1 1 d . . .
H1A H 1.3841 0.6556 0.5337 0.045 Uiso 1 1 calc R . .
H1B H 1.4570 0.5936 0.5452 0.045 Uiso 1 1 calc R . .
C2 C 1.3774(5) 0.6109(4) 0.4303(5) 0.0371(17) Uani 1 1 d . . .
H2A H 1.3976 0.5688 0.4153 0.045 Uiso 1 1 calc R . .
H2B H 1.4283 0.6419 0.4189 0.045 Uiso 1 1 calc R . .
C5 C 0.9245(5) 0.2925(3) 0.4303(3) 0.0239(12) Uani 1 1 d . . .
C6 C 0.8146(6) 0.3067(4) 0.3989(4) 0.0371(16) Uani 1 1 d . . .
H6 H 0.7887 0.3474 0.4057 0.044 Uiso 1 1 calc R . .
C7 C 0.7426(7) 0.2611(4) 0.3573(5) 0.048(2) Uani 1 1 d . . .
H7 H 0.6678 0.2708 0.3386 0.058 Uiso 1 1 calc R . .
C8 C 0.7788(7) 0.2022(4) 0.3431(5) 0.047(2) Uani 1 1 d . . .
H8 H 0.7298 0.1724 0.3132 0.056 Uiso 1 1 calc R . .
C9 C 0.8870(7) 0.1873(4) 0.3729(4) 0.0457(19) Uani 1 1 d . . .
H9 H 0.9119 0.1468 0.3643 0.055 Uiso 1 1 calc R . .
C10 C 0.9611(6) 0.2320(3) 0.4163(4) 0.0316(15) Uani 1 1 d . . .
H10 H 1.0354 0.2214 0.4360 0.038 Uiso 1 1 calc R . .
C11 C 0.9673(4) 0.3477(3) 0.5819(3) 0.0224(12) Uani 1 1 d . . .
C12 C 0.9440(5) 0.4027(3) 0.6177(4) 0.0305(14) Uani 1 1 d . . .
H12 H 0.9530 0.4425 0.5965 0.037 Uiso 1 1 calc R . .
C13 C 0.9074(6) 0.3992(4) 0.6852(4) 0.0390(17) Uani 1 1 d . . .
H13 H 0.8919 0.4366 0.7088 0.047 Uiso 1 1 calc R . .
C14 C 0.8939(6) 0.3408(4) 0.7171(4) 0.0406(17) Uani 1 1 d . . .
H14 H 0.8704 0.3385 0.7627 0.049 Uiso 1 1 calc R . .
C15 C 0.9157(6) 0.2851(4) 0.6810(4) 0.0430(18) Uani 1 1 d . . .
H15 H 0.9053 0.2453 0.7015 0.052 Uiso 1 1 calc R . .
C16 C 0.9527(6) 0.2893(4) 0.6145(4) 0.0369(16) Uani 1 1 d . . .
H16 H 0.9684 0.2519 0.5910 0.044 Uiso 1 1 calc R . .
C17 C 1.3878(5) 0.3285(3) 0.5801(4) 0.0280(14) Uani 1 1 d . . .
C18 C 1.4187(5) 0.3103(3) 0.5133(4) 0.0315(15) Uani 1 1 d . . .
H18 H 1.3694 0.3158 0.4636 0.038 Uiso 1 1 calc R . .
C19 C 1.5209(5) 0.2840(3) 0.5194(5) 0.0360(16) Uani 1 1 d . . .
H19 H 1.5409 0.2729 0.4740 0.043 Uiso 1 1 calc R . .
C20 C 1.5937(6) 0.2743(3) 0.5930(5) 0.0420(19) Uani 1 1 d . . .
H20 H 1.6639 0.2580 0.5975 0.050 Uiso 1 1 calc R . .
C21 C 1.5620(6) 0.2886(4) 0.6593(5) 0.0446(19) Uani 1 1 d . . .
H21 H 1.6092 0.2796 0.7091 0.054 Uiso 1 1 calc R . .
C22 C 1.4600(6) 0.3165(4) 0.6529(4) 0.0371(16) Uani 1 1 d . . .
H22 H 1.4402 0.3271 0.6986 0.045 Uiso 1 1 calc R . .
C23 C 1.2422(5) 0.3853(3) 0.6630(4) 0.0276(14) Uani 1 1 d . . .
C24 C 1.2267(6) 0.3339(4) 0.7089(4) 0.0423(18) Uani 1 1 d . . .
H24 H 1.2245 0.2923 0.6895 0.051 Uiso 1 1 calc R . .
C25 C 1.2145(7) 0.3449(5) 0.7842(4) 0.054(2) Uani 1 1 d . . .
H25 H 1.2020 0.3106 0.8143 0.065 Uiso 1 1 calc R . .
C26 C 1.2205(7) 0.4050(6) 0.8141(5) 0.059(3) Uani 1 1 d . . .
H26 H 1.2145 0.4118 0.8650 0.070 Uiso 1 1 calc R . .
C27 C 1.2358(7) 0.4567(5) 0.7683(5) 0.057(2) Uani 1 1 d . . .
H27 H 1.2391 0.4980 0.7886 0.068 Uiso 1 1 calc R . .
C28 C 1.2461(6) 0.4471(4) 0.6924(4) 0.0414(18) Uani 1 1 d . . .
H28 H 1.2554 0.4818 0.6617 0.050 Uiso 1 1 calc R . .
N1 N 1.4372(3) 0.4557(2) 0.4819(2) 0.0300(12) Uani 1 1 d G . .
C29 C 1.4646(4) 0.4427(3) 0.4120(2) 0.0582(14) Uani 1 1 d G . .
H29 H 1.4093 0.4397 0.3645 0.070 Uiso 1 1 calc R . .
C30 C 1.5745(4) 0.4341(3) 0.4133(3) 0.0681(12) Uani 1 1 d G . .
H30 H 1.5928 0.4254 0.3666 0.082 Uiso 1 1 calc R . .
C31 C 1.6570(3) 0.4385(3) 0.4844(3) 0.0681(12) Uani 1 1 d G . .
H31 H 1.7306 0.4328 0.4852 0.082 Uiso 1 1 calc R . .
C32 C 1.6297(3) 0.4515(3) 0.5542(3) 0.0681(12) Uani 1 1 d G . .
H32 H 1.6849 0.4544 0.6018 0.082 Uiso 1 1 calc R . .
C33 C 1.5198(3) 0.4601(3) 0.5529(2) 0.0335(15) Uani 1 1 d G . .
H33 H 1.5015 0.4687 0.5997 0.040 Uiso 1 1 calc R . .
C34 C 1.1522(5) 0.3183(3) 0.5156(4) 0.0252(13) Uani 1 1 d . . .
H34A H 1.1665 0.3034 0.4671 0.030 Uiso 1 1 calc R . .
H34B H 1.1557 0.2815 0.5500 0.030 Uiso 1 1 calc R . .
C35 C -0.4092(6) 1.0775(4) -0.2029(5) 0.046(2) Uani 1 1 d . . .
H35A H -0.3809 1.1179 -0.1780 0.055 Uiso 1 1 calc R . .
H35B H -0.4367 1.0851 -0.2594 0.055 Uiso 1 1 calc R . .
C36 C -0.5027(6) 1.0565(4) -0.1725(5) 0.0442(18) Uani 1 1 d . . .
H36A H -0.5670 1.0828 -0.1960 0.053 Uiso 1 1 calc R . .
H36B H -0.4832 1.0627 -0.1156 0.053 Uiso 1 1 calc R . .
C39 C 0.0427(5) 0.7853(3) 0.0558(3) 0.0256(13) Uani 1 1 d . . .
C40 C -0.0358(6) 0.7489(4) 0.0786(4) 0.0359(16) Uani 1 1 d . . .
H40 H -0.1102 0.7600 0.0609 0.043 Uiso 1 1 calc R . .
C41 C -0.0035(7) 0.6961(4) 0.1277(4) 0.0454(19) Uani 1 1 d . . .
H41 H -0.0562 0.6702 0.1406 0.054 Uiso 1 1 calc R . .
C42 C 0.1067(8) 0.6826(4) 0.1570(4) 0.045(2) Uani 1 1 d . . .
H42 H 0.1290 0.6483 0.1914 0.054 Uiso 1 1 calc R . .
C43 C 0.1835(7) 0.7187(4) 0.1363(5) 0.051(2) Uani 1 1 d . . .
H43 H 0.2581 0.7088 0.1562 0.061 Uiso 1 1 calc R . .
C44 C 0.1518(6) 0.7707(4) 0.0855(5) 0.0412(18) Uani 1 1 d . . .
H44 H 0.2051 0.7955 0.0718 0.049 Uiso 1 1 calc R . .
C45 C 0.0094(8) 1.1169(4) 0.0837(5) 0.0553(11) Uani 1 1 d . . .
H45 H 0.0181 1.1312 0.0357 0.066 Uiso 1 1 calc R . .
C46 C 0.0190(8) 1.1591(4) 0.1441(5) 0.0553(11) Uani 1 1 d . . .
H46 H 0.0345 1.2019 0.1370 0.066 Uiso 1 1 calc R . .
C47 C 0.0060(8) 1.1391(4) 0.2159(5) 0.0553(11) Uani 1 1 d . . .
H47 H 0.0116 1.1684 0.2567 0.066 Uiso 1 1 calc R . .
C48 C -0.0150(8) 1.0762(4) 0.2268(5) 0.0553(11) Uani 1 1 d . . .
H48 H -0.0228 1.0625 0.2753 0.066 Uiso 1 1 calc R . .
C49 C -0.0247(8) 1.0326(4) 0.1655(5) 0.0553(11) Uani 1 1 d . . .
H49 H -0.0389 0.9897 0.1731 0.066 Uiso 1 1 calc R . .
C50 C -0.0131(5) 1.0530(3) 0.0926(4) 0.0302(14) Uani 1 1 d . . .
C51 C 0.0483(5) 1.0207(3) -0.0488(4) 0.0259(13) Uani 1 1 d . . .
C52 C 0.0157(5) 1.0101(3) -0.1289(4) 0.0304(14) Uani 1 1 d . . .
H52 H -0.0558 0.9959 -0.1528 0.036 Uiso 1 1 calc R . .
C53 C 0.0879(6) 1.0202(4) -0.1747(4) 0.0357(16) Uani 1 1 d . . .
H53 H 0.0645 1.0118 -0.2288 0.043 Uiso 1 1 calc R . .
C54 C 0.1926(6) 1.0423(4) -0.1418(5) 0.0425(18) Uani 1 1 d . . .
H54 H 0.2405 1.0489 -0.1729 0.051 Uiso 1 1 calc R . .
C55 C 0.2260(6) 1.0545(4) -0.0615(5) 0.047(2) Uani 1 1 d . . .
H55 H 0.2966 1.0705 -0.0388 0.056 Uiso 1 1 calc R . .
C56 C 0.1562(6) 1.0435(4) -0.0142(4) 0.0362(16) Uani 1 1 d . . .
H56 H 0.1804 1.0510 0.0400 0.043 Uiso 1 1 calc R . .
C57 C 0.0931(5) 0.8568(3) -0.0706(3) 0.0240(12) Uani 1 1 d . . .
C58 C 0.1978(5) 0.8845(3) -0.0430(4) 0.0316(14) Uani 1 1 d . . .
H58 H 0.2208 0.9020 0.0076 0.038 Uiso 1 1 calc R . .
C59 C 0.2676(6) 0.8854(4) -0.0927(5) 0.0404(18) Uani 1 1 d . . .
H59 H 0.3366 0.9048 -0.0752 0.049 Uiso 1 1 calc R . .
C60 C 0.2364(6) 0.8584(4) -0.1665(4) 0.0448(19) Uani 1 1 d . . .
H60 H 0.2839 0.8589 -0.1986 0.054 Uiso 1 1 calc R . .
C61 C 0.1317(6) 0.8302(4) -0.1928(4) 0.0385(17) Uani 1 1 d . . .
H61 H 0.1100 0.8111 -0.2425 0.046 Uiso 1 1 calc R . .
C62 C 0.0613(5) 0.8303(3) -0.1462(4) 0.0294(14) Uani 1 1 d . . .
H62 H -0.0087 0.8125 -0.1651 0.035 Uiso 1 1 calc R . .
C68 C 0.0148(5) 0.9219(3) 0.0550(3) 0.0236(12) Uani 1 1 d . . .
H68A H 0.0935 0.9279 0.0782 0.028 Uiso 1 1 calc R . .
H68B H -0.0175 0.9120 0.0977 0.028 Uiso 1 1 calc R . .
C73 C 0.5577(5) 0.7259(3) 0.1715(3) 0.057(2) Uani 1 1 d G . .
H73 H 0.5614 0.7115 0.2223 0.068 Uiso 1 1 calc R . .
C72 C 0.6306(5) 0.7020(3) 0.1319(4) 0.060(2) Uani 1 1 d G . .
H72 H 0.6830 0.6716 0.1561 0.072 Uiso 1 1 calc R . .
C71 C 0.6250(5) 0.7235(3) 0.0560(4) 0.069(3) Uani 1 1 d G . .
H71 H 0.6738 0.7075 0.0295 0.082 Uiso 1 1 calc R . .
C70 C 0.5466(6) 0.7690(4) 0.0199(3) 0.073(3) Uani 1 1 d G . .
H70 H 0.5429 0.7834 -0.0309 0.087 Uiso 1 1 calc R . .
C69 C 0.4738(5) 0.7929(3) 0.0596(4) 0.092(4) Uani 1 1 d G . .
H69 H 0.4213 0.8233 0.0354 0.111 Uiso 1 1 calc R . .
N3 N 0.4793(5) 0.7714(3) 0.1354(4) 0.073(2) Uani 1 1 d G . .
C78 C 0.6368(7) 0.4125(3) 0.8178(5) 0.091(4) Uani 1 1 d G . .
H78 H 0.6456 0.3694 0.8314 0.110 Uiso 1 1 calc R . .
C77 C 0.5326(5) 0.4404(5) 0.8007(6) 0.153(8) Uani 1 1 d G . .
H77 H 0.4718 0.4160 0.8028 0.183 Uiso 1 1 calc R . .
C76 C 0.5194(5) 0.5049(5) 0.7804(6) 0.120(6) Uani 1 1 d G . .
H76 H 0.4497 0.5235 0.7689 0.145 Uiso 1 1 calc R . .
C75 C 0.6103(8) 0.5414(3) 0.7772(5) 0.106(5) Uani 1 1 d G . .
H75 H 0.6015 0.5845 0.7636 0.127 Uiso 1 1 calc R . .
C74 C 0.7145(6) 0.5135(4) 0.7944(5) 0.082(3) Uani 1 1 d G . .
H74 H 0.7753 0.5380 0.7923 0.098 Uiso 1 1 calc R . .
N4 N 0.7277(5) 0.4491(4) 0.8147(4) 0.097(3) Uani 1 1 d G . .
P1 P 1.01241(12) 0.35260(7) 0.49201(9) 0.0205(3) Uani 1 1 d . . .
P2 P 1.26038(12) 0.37575(8) 0.56447(9) 0.0230(3) Uani 1 1 d . . .
P3 P -0.04461(13) 0.99797(8) 0.00899(9) 0.0232(3) Uani 1 1 d . . .
P4 P -0.00577(12) 0.85289(8) -0.01241(9) 0.0211(3) Uani 1 1 d . . .
N2 N -0.2993(4) 1.0674(2) 0.0094(3) 0.0454(16) Uani 1 1 d G . .
C63 C -0.3771(4) 1.0533(2) 0.0497(3) 0.0582(14) Uani 1 1 d G . .
H63 H -0.4074 1.0125 0.0466 0.070 Uiso 1 1 calc R . .
C64 C -0.4096(5) 1.1003(3) 0.0947(3) 0.0681(12) Uani 1 1 d G . .
H64 H -0.4616 1.0909 0.1216 0.082 Uiso 1 1 calc R . .
C65 C -0.3643(5) 1.1614(3) 0.0993(3) 0.0681(12) Uani 1 1 d G . .
H65 H -0.3860 1.1928 0.1294 0.082 Uiso 1 1 calc R . .
C66 C -0.2865(5) 1.1755(2) 0.0590(4) 0.0681(12) Uani 1 1 d G . .
H66 H -0.2562 1.2163 0.0622 0.082 Uiso 1 1 calc R . .
C67 C -0.2540(4) 1.1285(3) 0.0141(3) 0.0582(14) Uani 1 1 d G . .
H67 H -0.2019 1.1380 -0.0129 0.070 Uiso 1 1 calc R . .
C3 C 0.6819(11) 0.6333(7) 0.4602(9) 0.033(2) Uani 0.591(8) 1 d PU A 1
H3A H 0.6226 0.6219 0.4829 0.040 Uiso 0.591(8) 1 calc PR A 1
H3B H 0.6975 0.6786 0.4701 0.040 Uiso 0.591(8) 1 calc PR A 1
C4 C 0.6460(9) 0.6221(6) 0.3744(7) 0.032(2) Uani 0.591(8) 1 d PU A 1
H4A H 0.5822 0.6482 0.3495 0.039 Uiso 0.591(8) 1 calc PR A 1
H4B H 0.6273 0.5773 0.3630 0.039 Uiso 0.591(8) 1 calc PR A 1
C3A C 0.6660(16) 0.6009(10) 0.4602(13) 0.033(2) Uani 0.409(8) 1 d PU A 2
H3A1 H 0.6324 0.5643 0.4286 0.040 Uiso 0.409(8) 1 calc PR A 2
H3A2 H 0.6248 0.6107 0.4979 0.040 Uiso 0.409(8) 1 calc PR A 2
C4A C 0.6689(14) 0.6560(9) 0.4100(11) 0.032(2) Uani 0.409(8) 1 d PU A 2
H4A1 H 0.6949 0.6929 0.4435 0.039 Uiso 0.409(8) 1 calc PR A 2
H4A2 H 0.5943 0.6651 0.3782 0.039 Uiso 0.409(8) 1 calc PR A 2
C37 C -0.2694(13) 0.7041(8) -0.3631(9) 0.054(3) Uani 0.591(8) 1 d PU A 1
H37A H -0.3172 0.7186 -0.4134 0.065 Uiso 0.591(8) 1 calc PR A 1
H37B H -0.2104 0.6790 -0.3739 0.065 Uiso 0.591(8) 1 calc PR A 1
C38 C -0.3318(14) 0.6643(8) -0.3245(10) 0.056(3) Uani 0.591(8) 1 d PU A 1
H38A H -0.2830 0.6456 -0.2770 0.067 Uiso 0.591(8) 1 calc PR A 1
H38B H -0.3664 0.6297 -0.3595 0.067 Uiso 0.591(8) 1 calc PR A 1
C37A C -0.2432(19) 0.6805(11) -0.3258(14) 0.054(3) Uani 0.409(8) 1 d PU A 2
H37C H -0.2060 0.6642 -0.3632 0.065 Uiso 0.409(8) 1 calc PR A 2
H37D H -0.2186 0.6563 -0.2769 0.065 Uiso 0.409(8) 1 calc PR A 2
C38A C -0.370(2) 0.6755(13) -0.3602(14) 0.056(3) Uani 0.409(8) 1 d PU A 2
H38C H -0.3917 0.6308 -0.3660 0.067 Uiso 0.409(8) 1 calc PR A 2
H38D H -0.3921 0.6951 -0.4122 0.067 Uiso 0.409(8) 1 calc PR A 2

loop_
_atom_site_aniso_label
_atom_site_aniso_U_11
_atom_site_aniso_U_22
_atom_site_aniso_U_33
_atom_site_aniso_U_23
_atom_site_aniso_U_13
_atom_site_aniso_U_12
Mo1 0.0160(2) 0.0170(2) 0.0248(2) -0.0002(2) 0.00657(19) 0.00097(19)
Mo2 0.0163(2) 0.0183(2) 0.0247(2) -0.0014(2) 0.00752(19) -0.00069(19)
Mo3 0.0240(3) 0.0286(3) 0.0240(3) -0.0038(2) 0.0031(2) 0.0038(2)
Mo4 0.0190(2) 0.0260(3) 0.0233(2) 0.0003(2) 0.0064(2) 0.0012(2)
Cu1 0.0234(3) 0.0177(4) 0.0263(4) 0.0010(3) 0.0083(3) 0.0006(3)
Cu2 0.0191(3) 0.0257(4) 0.0305(4) -0.0005(3) 0.0074(3) 0.0023(3)
Cu3 0.0227(4) 0.0311(4) 0.0232(4) 0.0025(3) 0.0044(3) 0.0001(3)
Cu4 0.0293(4) 0.0255(4) 0.0313(4) -0.0006(3) 0.0113(3) -0.0012(3)
S1 0.0203(7) 0.0237(7) 0.0220(7) -0.0025(6) 0.0073(6) -0.0004(6)
S2 0.0237(7) 0.0259(8) 0.0310(8) 0.0054(7) 0.0103(6) -0.0001(6)
S3 0.0217(7) 0.0222(8) 0.0259(7) -0.0016(6) 0.0056(6) -0.0019(6)
S4 0.0215(7) 0.0222(7) 0.0243(7) -0.0031(6) 0.0085(6) 0.0006(6)
S5 0.0197(7) 0.0280(8) 0.0335(8) -0.0071(7) 0.0044(6) -0.0022(7)
S6 0.0234(8) 0.0297(9) 0.0481(10) 0.0081(8) 0.0133(7) -0.0040(7)
S7 0.0272(8) 0.0610(13) 0.0332(9) -0.0142(9) 0.0107(7) 0.0129(8)
S8 0.0296(9) 0.0451(12) 0.0804(15) 0.0353(11) 0.0246(10) 0.0166(8)
S9 0.0273(8) 0.0328(9) 0.0249(8) 0.0058(7) 0.0119(6) 0.0060(6)
S10 0.0215(8) 0.0362(10) 0.0570(11) -0.0155(9) 0.0059(8) -0.0014(7)
S11 0.0234(8) 0.0342(10) 0.0539(11) -0.0036(9) 0.0094(8) 0.0066(7)
S12 0.0289(8) 0.0283(8) 0.0340(9) 0.0095(7) 0.0105(7) 0.0039(7)
S13 0.0335(9) 0.0286(8) 0.0300(8) 0.0007(7) 0.0074(7) -0.0014(7)
S14 0.0294(8) 0.0296(8) 0.0221(7) -0.0001(6) 0.0102(6) -0.0043(6)
S15 0.0510(11) 0.0624(14) 0.0308(9) -0.0145(9) 0.0157(9) 0.0041(10)
S16 0.0380(10) 0.0449(12) 0.0610(13) -0.0262(11) -0.0024(9) 0.0022(9)
C1 0.021(3) 0.030(4) 0.058(5) -0.005(3) 0.007(3) -0.008(3)
C2 0.018(3) 0.037(4) 0.062(5) 0.008(4) 0.019(3) -0.004(3)
C5 0.024(3) 0.025(3) 0.023(3) 0.002(3) 0.008(2) -0.004(3)
C6 0.033(4) 0.030(4) 0.044(4) 0.006(3) 0.004(3) 0.004(3)
C7 0.036(4) 0.044(5) 0.057(5) 0.008(4) 0.000(4) -0.015(4)
C8 0.062(5) 0.036(4) 0.033(4) 0.001(3) -0.003(4) -0.023(4)
C9 0.069(6) 0.029(4) 0.036(4) -0.004(3) 0.009(4) -0.003(4)
C10 0.035(4) 0.023(3) 0.038(4) 0.003(3) 0.014(3) 0.002(3)
C11 0.015(3) 0.026(3) 0.026(3) 0.008(3) 0.006(2) 0.003(2)
C12 0.035(3) 0.026(3) 0.034(4) 0.002(3) 0.015(3) 0.002(3)
C13 0.047(4) 0.042(4) 0.032(4) -0.010(3) 0.018(3) -0.001(3)
C14 0.039(4) 0.057(5) 0.027(3) 0.000(3) 0.012(3) -0.007(4)
C15 0.053(5) 0.038(4) 0.040(4) 0.013(3) 0.017(4) -0.004(4)
C16 0.053(4) 0.026(4) 0.036(4) 0.005(3) 0.020(3) 0.005(3)
C17 0.023(3) 0.028(3) 0.030(3) 0.001(3) 0.003(3) -0.001(3)
C18 0.026(3) 0.030(4) 0.039(4) -0.004(3) 0.009(3) 0.000(3)
C19 0.031(4) 0.027(4) 0.052(4) -0.009(3) 0.016(3) 0.005(3)
C20 0.024(3) 0.025(4) 0.073(6) -0.006(4) 0.009(4) 0.009(3)
C21 0.034(4) 0.040(4) 0.046(4) 0.000(4) -0.012(3) 0.008(3)
C22 0.034(4) 0.043(4) 0.031(4) 0.007(3) 0.005(3) 0.009(3)
C23 0.020(3) 0.041(4) 0.020(3) 0.001(3) 0.002(2) 0.008(3)
C24 0.037(4) 0.051(5) 0.039(4) 0.002(4) 0.010(3) 0.011(4)
C25 0.051(5) 0.083(7) 0.028(4) 0.024(4) 0.011(3) 0.024(5)
C26 0.049(5) 0.104(8) 0.029(4) 0.004(5) 0.022(4) 0.016(5)
C27 0.055(5) 0.071(7) 0.047(5) -0.016(5) 0.019(4) 0.007(5)
C28 0.033(4) 0.058(5) 0.031(4) -0.004(4) 0.006(3) 0.007(4)
N1 0.025(3) 0.030(3) 0.036(3) 0.002(3) 0.010(2) 0.002(2)
C29 0.069(3) 0.051(3) 0.061(3) 0.007(3) 0.027(3) 0.023(3)
C30 0.071(3) 0.074(3) 0.065(2) 0.003(2) 0.028(2) 0.019(2)
C31 0.071(3) 0.074(3) 0.065(2) 0.003(2) 0.028(2) 0.019(2)
C32 0.071(3) 0.074(3) 0.065(2) 0.003(2) 0.028(2) 0.019(2)
C33 0.032(3) 0.038(4) 0.033(3) -0.002(3) 0.012(3) 0.007(3)
C34 0.021(3) 0.023(3) 0.035(3) 0.001(3) 0.013(3) 0.006(2)
C35 0.036(4) 0.027(4) 0.071(6) 0.017(4) 0.008(4) 0.008(3)
C36 0.044(4) 0.028(4) 0.060(5) 0.006(4) 0.014(4) 0.017(3)
C39 0.036(3) 0.020(3) 0.019(3) -0.003(2) 0.005(3) 0.002(3)
C40 0.046(4) 0.037(4) 0.024(3) 0.006(3) 0.008(3) -0.006(3)
C41 0.061(5) 0.040(5) 0.033(4) 0.008(3) 0.010(4) -0.014(4)
C42 0.083(6) 0.024(4) 0.022(3) 0.006(3) 0.005(4) 0.007(4)
C43 0.047(5) 0.061(6) 0.042(4) 0.015(4) 0.005(4) 0.018(4)
C44 0.043(4) 0.036(4) 0.044(4) 0.010(3) 0.011(4) 0.009(3)
C45 0.077(3) 0.043(2) 0.060(2) -0.019(2) 0.041(2) -0.017(2)
C46 0.077(3) 0.043(2) 0.060(2) -0.019(2) 0.041(2) -0.017(2)
C47 0.077(3) 0.043(2) 0.060(2) -0.019(2) 0.041(2) -0.017(2)
C48 0.077(3) 0.043(2) 0.060(2) -0.019(2) 0.041(2) -0.017(2)
C49 0.077(3) 0.043(2) 0.060(2) -0.019(2) 0.041(2) -0.017(2)
C50 0.032(3) 0.027(4) 0.035(3) -0.002(3) 0.014(3) -0.006(3)
C51 0.027(3) 0.028(3) 0.026(3) 0.005(3) 0.014(3) 0.005(3)
C52 0.026(3) 0.029(4) 0.040(4) 0.007(3) 0.016(3) 0.001(3)
C53 0.041(4) 0.044(4) 0.027(3) 0.013(3) 0.017(3) 0.007(3)
C54 0.050(4) 0.043(4) 0.045(4) 0.012(3) 0.030(4) -0.004(3)
C55 0.042(4) 0.043(5) 0.061(5) 0.006(4) 0.023(4) -0.014(4)
C56 0.036(4) 0.041(4) 0.031(4) 0.001(3) 0.009(3) -0.005(3)
C57 0.025(3) 0.025(3) 0.023(3) 0.009(3) 0.008(2) 0.006(2)
C58 0.032(3) 0.030(4) 0.031(3) 0.005(3) 0.006(3) 0.000(3)
C59 0.030(3) 0.044(5) 0.052(5) 0.007(4) 0.019(3) -0.002(3)
C60 0.046(4) 0.056(5) 0.041(4) 0.014(4) 0.026(4) 0.012(4)
C61 0.049(4) 0.040(4) 0.033(4) -0.005(3) 0.023(3) 0.010(3)
C62 0.029(3) 0.029(4) 0.032(3) -0.004(3) 0.012(3) 0.005(3)
C68 0.030(3) 0.020(3) 0.020(3) -0.005(2) 0.007(2) -0.004(3)
C73 0.066(6) 0.057(6) 0.052(5) 0.003(5) 0.026(5) -0.004(5)
C72 0.077(6) 0.045(5) 0.068(6) 0.001(5) 0.038(5) -0.008(5)
C71 0.092(8) 0.058(6) 0.067(6) -0.011(5) 0.041(6) -0.038(6)
C70 0.075(7) 0.089(9) 0.046(5) 0.019(5) 0.003(5) -0.038(6)
C69 0.066(7) 0.102(10) 0.095(9) 0.044(8) -0.003(6) -0.003(7)
N3 0.066(5) 0.077(7) 0.079(6) 0.012(5) 0.024(5) 0.004(5)
C78 0.076(7) 0.075(8) 0.090(8) -0.032(7) -0.033(7) 0.009(7)
C77 0.073(9) 0.086(11) 0.29(2) -0.056(14) 0.043(12) 0.007(8)
C76 0.082(9) 0.133(15) 0.136(13) -0.049(11) 0.012(9) 0.014(10)
C75 0.088(9) 0.088(10) 0.146(13) 0.025(9) 0.036(9) 0.030(8)
C74 0.088(8) 0.097(10) 0.061(6) 0.009(6) 0.021(6) 0.015(7)
N4 0.082(7) 0.102(9) 0.108(8) 0.005(7) 0.031(6) 0.030(7)
P1 0.0202(7) 0.0178(7) 0.0246(7) 0.0012(6) 0.0081(6) 0.0025(6)
P2 0.0195(7) 0.0256(8) 0.0238(8) 0.0006(6) 0.0057(6) 0.0033(6)
P3 0.0267(8) 0.0208(8) 0.0238(8) -0.0003(6) 0.0100(7) -0.0019(6)
P4 0.0223(7) 0.0212(8) 0.0196(7) 0.0010(6) 0.0055(6) 0.0007(6)
N2 0.048(4) 0.050(4) 0.038(3) 0.003(3) 0.010(3) 0.022(3)
C63 0.069(3) 0.051(3) 0.061(3) 0.007(3) 0.027(3) 0.023(3)
C64 0.071(3) 0.074(3) 0.065(2) 0.003(2) 0.028(2) 0.019(2)
C65 0.071(3) 0.074(3) 0.065(2) 0.003(2) 0.028(2) 0.019(2)
C66 0.071(3) 0.074(3) 0.065(2) 0.003(2) 0.028(2) 0.019(2)
C67 0.069(3) 0.051(3) 0.061(3) 0.007(3) 0.027(3) 0.023(3)
C3 0.023(5) 0.037(7) 0.044(5) 0.004(6) 0.016(4) 0.009(6)
C4 0.021(4) 0.034(6) 0.040(6) 0.004(4) 0.006(4) 0.005(4)
C3A 0.023(5) 0.037(7) 0.044(5) 0.004(6) 0.016(4) 0.009(6)
C4A 0.021(4) 0.034(6) 0.040(6) 0.004(4) 0.006(4) 0.005(4)
C37 0.057(7) 0.045(8) 0.047(8) -0.020(5) -0.008(6) 0.031(5)
C38 0.055(8) 0.048(7) 0.046(9) -0.021(7) -0.014(6) 0.022(6)
C37A 0.057(7) 0.045(8) 0.047(8) -0.020(5) -0.008(6) 0.031(5)
C38A 0.055(8) 0.048(7) 0.046(9) -0.021(7) -0.014(6) 0.022(6)

loop_
_atom_type_symbol
_atom_type_description
_atom_type_scat_dispersion_real
_atom_type_scat_dispersion_imag
_atom_type_scat_source
C C 0.0033 0.0016 'International Tables Vol C Tables 4.2.6.8 and 6.1.1.4'
H H 0.0000 0.0000 'International Tables Vol C Tables 4.2.6.8 and 6.1.1.4'
N N 0.0061 0.0033 'International Tables Vol C Tables 4.2.6.8 and 6.1.1.4'
P P 0.1023 0.0942 'International Tables Vol C Tables 4.2.6.8 and 6.1.1.4'
S S 0.1246 0.1234 'International Tables Vol C Tables 4.2.6.8 and 6.1.1.4'
Cu Cu 0.3201 1.2651 'International Tables Vol C Tables 4.2.6.8 and 6.1.1.4'
Mo Mo -1.6832 0.6857 'International Tables Vol C Tables 4.2.6.8 and 6.1.1.4'

loop_
_geom_angle_atom_site_label_1
_geom_angle_atom_site_label_2
_geom_angle_atom_site_label_3
_geom_angle
_geom_angle_site_symmetry_1
_geom_angle_site_symmetry_3
_geom_angle_publ_flag
S3 Mo1 S2 108.91(6) . . ?
S3 Mo1 S1 105.42(6) . . ?
S2 Mo1 S1 101.68(6) . . ?
S3 Mo1 S7 108.78(7) . . ?
S2 Mo1 S7 140.87(7) . . ?
S1 Mo1 S7 77.94(6) . . ?
S3 Mo1 S8 104.38(8) . . ?
S2 Mo1 S8 78.75(6) . . ?
S1 Mo1 S8 148.19(8) . . ?
S7 Mo1 S8 82.19(7) . . ?
S3 Mo1 Cu1 55.28(5) . . ?
S2 Mo1 Cu1 102.99(5) . . ?
S1 Mo1 Cu1 52.25(4) . . ?
S7 Mo1 Cu1 106.74(6) . . ?
S8 Mo1 Cu1 159.31(7) . . ?
S3 Mo1 Mo2 102.42(5) . . ?
S2 Mo1 Mo2 52.02(4) . . ?
S1 Mo1 Mo2 52.99(4) . . ?
S7 Mo1 Mo2 127.27(5) . . ?
S8 Mo1 Mo2 129.36(5) . . ?
Cu1 Mo1 Mo2 60.00(2) . . ?
S4 Mo2 S2 110.24(6) . . ?
S4 Mo2 S1 104.31(6) . . ?
S2 Mo2 S1 101.51(6) . . ?
S4 Mo2 S6 106.06(6) . . ?
S2 Mo2 S6 78.72(6) . . ?
S1 Mo2 S6 147.44(6) . . ?
S4 Mo2 S5 105.29(6) . . ?
S2 Mo2 S5 143.24(6) . . ?
S1 Mo2 S5 78.11(5) . . ?
S6 Mo2 S5 82.80(6) . . ?
S4 Mo2 Cu2 53.91(5) . . ?
S2 Mo2 Cu2 163.76(5) . . ?
S1 Mo2 Cu2 87.33(4) . . ?
S6 Mo2 Cu2 101.19(5) . . ?
S5 Mo2 Cu2 51.65(5) . . ?
S4 Mo2 Cu1 55.42(4) . . ?
S2 Mo2 Cu1 101.88(5) . . ?
S1 Mo2 Cu1 51.66(4) . . ?
S6 Mo2 Cu1 160.80(5) . . ?
S5 Mo2 Cu1 105.81(5) . . ?
Cu2 Mo2 Cu1 72.82(3) . . ?
S4 Mo2 Mo1 102.60(4) . . ?
S2 Mo2 Mo1 52.04(4) . . ?
S1 Mo2 Mo1 52.80(4) . . ?
S6 Mo2 Mo1 129.15(5) . . ?
S5 Mo2 Mo1 128.05(4) . . ?
Cu2 Mo2 Mo1 129.59(3) . . ?
Cu1 Mo2 Mo1 58.71(2) . . ?
S13 Mo3 S10 109.03(8) . . ?
S13 Mo3 S9 105.75(7) . . ?
S10 Mo3 S9 100.86(6) . . ?
S13 Mo3 S16 103.35(8) . . ?
S10 Mo3 S16 81.01(7) . . ?
S9 Mo3 S16 148.31(8) . . ?
S13 Mo3 S15 107.88(7) . . ?
S10 Mo3 S15 142.07(8) . . ?
S9 Mo3 S15 77.06(7) . . ?
S16 Mo3 S15 82.36(8) . . ?
S13 Mo3 Cu3 55.34(5) . . ?
S10 Mo3 Cu3 102.72(6) . . ?
S9 Mo3 Cu3 52.42(4) . . ?
S16 Mo3 Cu3 158.58(7) . . ?
S15 Mo3 Cu3 105.12(6) . . ?
S13 Mo3 Mo4 102.47(5) . . ?
S10 Mo3 Mo4 52.00(5) . . ?
S9 Mo3 Mo4 52.27(4) . . ?
S16 Mo3 Mo4 131.63(6) . . ?
S15 Mo3 Mo4 126.29(6) . . ?
Cu3 Mo3 Mo4 59.78(2) . . ?
S14 Mo4 S10 107.63(7) . . ?
S14 Mo4 S9 104.86(6) . . ?
S10 Mo4 S9 100.96(7) . . ?
S14 Mo4 S11 109.79(7) . . ?
S10 Mo4 S11 78.70(7) . . ?
S9 Mo4 S11 143.72(7) . . ?
S14 Mo4 S12 104.12(6) . . ?
S10 Mo4 S12 147.11(7) . . ?
S9 Mo4 S12 78.66(6) . . ?
S11 Mo4 S12 82.78(6) . . ?
S14 Mo4 Cu3 55.13(5) . . ?
S10 Mo4 Cu3 101.19(6) . . ?
S9 Mo4 Cu3 51.83(4) . . ?
S11 Mo4 Cu3 164.42(5) . . ?
S12 Mo4 Cu3 103.79(5) . . ?
S14 Mo4 Cu4 53.10(5) . . ?
S10 Mo4 Cu4 159.84(6) . . ?
S9 Mo4 Cu4 90.97(5) . . ?
S11 Mo4 Cu4 101.18(6) . . ?
S12 Mo4 Cu4 51.06(5) . . ?
Cu3 Mo4 Cu4 73.48(3) . . ?
S14 Mo4 Mo3 100.55(5) . . ?
S10 Mo4 Mo3 51.78(5) . . ?
S9 Mo4 Mo3 52.60(5) . . ?
S11 Mo4 Mo3 127.97(5) . . ?
S12 Mo4 Mo3 129.56(5) . . ?
Cu3 Mo4 Mo3 58.22(3) . . ?
Cu4 Mo4 Mo3 130.74(3) . . ?
P1 Cu1 S1 120.55(6) . . ?
P1 Cu1 S3 115.00(6) . . ?
S1 Cu1 S3 101.60(6) . . ?
P1 Cu1 S4 111.01(6) . . ?
S1 Cu1 S4 100.78(6) . . ?
S3 Cu1 S4 106.11(6) . . ?
P1 Cu1 Mo1 148.79(5) . . ?
S1 Cu1 Mo1 54.46(5) . . ?
S3 Cu1 Mo1 49.11(4) . . ?
S4 Cu1 Mo1 99.92(5) . . ?
P1 Cu1 Mo2 145.67(5) . . ?
S1 Cu1 Mo2 54.01(4) . . ?
S3 Cu1 Mo2 98.69(5) . . ?
S4 Cu1 Mo2 49.36(4) . . ?
Mo1 Cu1 Mo2 61.29(2) . . ?
N1 Cu2 P2 102.74(14) . . ?
N1 Cu2 S5 103.15(14) . . ?
P2 Cu2 S5 122.15(7) . . ?
N1 Cu2 S4 113.98(12) . . ?
P2 Cu2 S4 110.04(6) . . ?
S5 Cu2 S4 104.92(6) . . ?
N1 Cu2 Mo2 126.08(13) . . ?
P2 Cu2 Mo2 131.01(5) . . ?
S5 Cu2 Mo2 55.34(5) . . ?
S4 Cu2 Mo2 49.85(4) . . ?
P4 Cu3 S9 117.11(7) . . ?
P4 Cu3 S13 115.40(7) . . ?
S9 Cu3 S13 102.17(7) . . ?
P4 Cu3 S14 114.26(6) . . ?
S9 Cu3 S14 101.43(6) . . ?
S13 Cu3 S14 104.57(6) . . ?
P4 Cu3 Mo3 146.20(6) . . ?
S9 Cu3 Mo3 54.68(5) . . ?
S13 Cu3 Mo3 49.37(4) . . ?
S14 Cu3 Mo3 99.45(5) . . ?
P4 Cu3 Mo4 144.82(6) . . ?
S9 Cu3 Mo4 53.68(5) . . ?
S13 Cu3 Mo4 99.66(5) . . ?
S14 Cu3 Mo4 49.72(4) . . ?
Mo3 Cu3 Mo4 62.00(3) . . ?
N2 Cu4 S12 108.89(15) . . ?
N2 Cu4 P3 106.45(15) . . ?
S12 Cu4 P3 120.22(7) . . ?
N2 Cu4 S14 106.37(16) . . ?
S12 Cu4 S14 104.79(7) . . ?
P3 Cu4 S14 109.39(7) . . ?
N2 Cu4 Mo4 121.22(15) . . ?
S12 Cu4 Mo4 55.29(5) . . ?
P3 Cu4 Mo4 131.13(5) . . ?
S14 Cu4 Mo4 49.54(4) . . ?
Cu1 S1 Mo1 73.29(5) . . ?
Cu1 S1 Mo2 74.33(5) . . ?
Mo1 S1 Mo2 74.21(5) . . ?
Mo2 S2 Mo1 75.94(5) . . ?
Mo1 S3 Cu1 75.60(5) . . ?
Mo2 S4 Cu2 76.24(5) . . ?
Mo2 S4 Cu1 75.22(5) . . ?
Cu2 S4 Cu1 89.67(6) . . ?
C1 S5 Cu2 107.5(2) . . ?
C1 S5 Mo2 107.2(3) . . ?
Cu2 S5 Mo2 73.01(5) . . ?
C2 S6 Mo2 104.1(2) . . ?
C3A S7 C3 21.8(6) . . ?
C3A S7 Mo1 105.2(7) . . ?
C3 S7 Mo1 103.8(4) . . ?
C4 S8 C4A 28.8(6) . . ?
C4 S8 Mo1 100.4(4) . . ?
C4A S8 Mo1 103.6(5) . . ?
Cu3 S9 Mo4 74.50(5) . . ?
Cu3 S9 Mo3 72.90(6) . . ?
Mo4 S9 Mo3 75.13(5) . . ?
Mo3 S10 Mo4 76.22(6) . . ?
C36 S11 Mo4 106.2(2) . . ?
C35 S12 Cu4 109.3(3) . . ?
C35 S12 Mo4 107.9(2) . . ?
Cu4 S12 Mo4 73.65(5) . . ?
Mo3 S13 Cu3 75.28(6) . . ?
Mo4 S14 Cu4 77.37(6) . . ?
Mo4 S14 Cu3 75.14(5) . . ?
Cu4 S14 Cu3 91.64(6) . . ?
C37 S15 C37A 24.9(7) . . ?
C37 S15 Mo3 107.6(6) . . ?
C37A S15 Mo3 100.1(8) . . ?
C38A S16 C38 22.4(7) . . ?
C38A S16 Mo3 109.8(8) . . ?
C38 S16 Mo3 98.5(5) . . ?
C2 C1 S5 112.9(5) . . ?
C2 C1 H1A 109.0 . . ?
S5 C1 H1A 109.0 . . ?
C2 C1 H1B 109.0 . . ?
S5 C1 H1B 109.0 . . ?
H1A C1 H1B 107.8 . . ?
C1 C2 S6 110.7(5) . . ?
C1 C2 H2A 109.5 . . ?
S6 C2 H2A 109.5 . . ?
C1 C2 H2B 109.5 . . ?
S6 C2 H2B 109.5 . . ?
H2A C2 H2B 108.1 . . ?
C6 C5 C10 118.1(6) . . ?
C6 C5 P1 118.1(5) . . ?
C10 C5 P1 123.7(5) . . ?
C5 C6 C7 120.5(7) . . ?
C5 C6 H6 119.8 . . ?
C7 C6 H6 119.8 . . ?
C8 C7 C6 121.2(8) . . ?
C8 C7 H7 119.4 . . ?
C6 C7 H7 119.4 . . ?
C9 C8 C7 119.2(7) . . ?
C9 C8 H8 120.4 . . ?
C7 C8 H8 120.4 . . ?
C8 C9 C10 120.8(8) . . ?
C8 C9 H9 119.6 . . ?
C10 C9 H9 119.6 . . ?
C9 C10 C5 120.1(7) . . ?
C9 C10 H10 120.0 . . ?
C5 C10 H10 120.0 . . ?
C12 C11 C16 118.4(6) . . ?
C12 C11 P1 120.3(5) . . ?
C16 C11 P1 121.2(5) . . ?
C11 C12 C13 120.5(6) . . ?
C11 C12 H12 119.8 . . ?
C13 C12 H12 119.8 . . ?
C14 C13 C12 120.4(7) . . ?
C14 C13 H13 119.8 . . ?
C12 C13 H13 119.8 . . ?
C13 C14 C15 119.6(6) . . ?
C13 C14 H14 120.2 . . ?
C15 C14 H14 120.2 . . ?
C16 C15 C14 119.5(7) . . ?
C16 C15 H15 120.3 . . ?
C14 C15 H15 120.3 . . ?
C15 C16 C11 121.6(7) . . ?
C15 C16 H16 119.2 . . ?
C11 C16 H16 119.2 . . ?
C22 C17 C18 118.0(6) . . ?
C22 C17 P2 124.3(5) . . ?
C18 C17 P2 117.3(5) . . ?
C19 C18 C17 121.3(7) . . ?
C19 C18 H18 119.3 . . ?
C17 C18 H18 119.3 . . ?
C18 C19 C20 119.8(7) . . ?
C18 C19 H19 120.1 . . ?
C20 C19 H19 120.1 . . ?
C21 C20 C19 119.6(6) . . ?
C21 C20 H20 120.2 . . ?
C19 C20 H20 120.2 . . ?
C20 C21 C22 120.4(7) . . ?
C20 C21 H21 119.8 . . ?
C22 C21 H21 119.8 . . ?
C17 C22 C21 120.8(7) . . ?
C17 C22 H22 119.6 . . ?
C21 C22 H22 119.6 . . ?
C28 C23 C24 120.0(6) . . ?
C28 C23 P2 117.1(5) . . ?
C24 C23 P2 122.9(6) . . ?
C23 C24 C25 119.6(8) . . ?
C23 C24 H24 120.2 . . ?
C25 C24 H24 120.2 . . ?
C26 C25 C24 120.8(9) . . ?
C26 C25 H25 119.6 . . ?
C24 C25 H25 119.6 . . ?
C25 C26 C27 119.8(7) . . ?
C25 C26 H26 120.1 . . ?
C27 C26 H26 120.1 . . ?
C28 C27 C26 120.6(9) . . ?
C28 C27 H27 119.7 . . ?
C26 C27 H27 119.7 . . ?
C23 C28 C27 119.2(8) . . ?
C23 C28 H28 120.4 . . ?
C27 C28 H28 120.4 . . ?
C29 N1 C33 120.0 . . ?
C29 N1 Cu2 125.4(2) . . ?
C33 N1 Cu2 114.5(2) . . ?
N1 C29 C30 120.0 . . ?
N1 C29 H29 120.0 . . ?
C30 C29 H29 120.0 . . ?
C29 C30 C31 120.0 . . ?
C29 C30 H30 120.0 . . ?
C31 C30 H30 120.0 . . ?
C32 C31 C30 120.0 . . ?
C32 C31 H31 120.0 . . ?
C30 C31 H31 120.0 . . ?
C31 C32 C33 120.0 . . ?
C31 C32 H32 120.0 . . ?
C33 C32 H32 120.0 . . ?
C32 C33 N1 120.0 . . ?
C32 C33 H33 120.0 . . ?
N1 C33 H33 120.0 . . ?
P1 C34 P2 113.0(3) . . ?
P1 C34 H34A 109.0 . . ?
P2 C34 H34A 109.0 . . ?
P1 C34 H34B 109.0 . . ?
P2 C34 H34B 109.0 . . ?
H34A C34 H34B 107.8 . . ?
C36 C35 S12 113.9(5) . . ?
C36 C35 H35A 108.8 . . ?
S12 C35 H35A 108.8 . . ?
C36 C35 H35B 108.8 . . ?
S12 C35 H35B 108.8 . . ?
H35A C35 H35B 107.7 . . ?
C35 C36 S11 111.6(5) . . ?
C35 C36 H36A 109.3 . . ?
S11 C36 H36A 109.3 . . ?
C35 C36 H36B 109.3 . . ?
S11 C36 H36B 109.3 . . ?
H36A C36 H36B 108.0 . . ?
C44 C39 C40 119.4(6) . . ?
C44 C39 P4 122.5(5) . . ?
C40 C39 P4 118.1(5) . . ?
C39 C40 C41 120.2(7) . . ?
C39 C40 H40 119.9 . . ?
C41 C40 H40 119.9 . . ?
C42 C41 C40 119.2(7) . . ?
C42 C41 H41 120.4 . . ?
C40 C41 H41 120.4 . . ?
C43 C42 C41 120.7(7) . . ?
C43 C42 H42 119.6 . . ?
C41 C42 H42 119.6 . . ?
C42 C43 C44 120.5(8) . . ?
C42 C43 H43 119.8 . . ?
C44 C43 H43 119.8 . . ?
C39 C44 C43 120.0(7) . . ?
C39 C44 H44 120.0 . . ?
C43 C44 H44 120.0 . . ?
C46 C45 C50 121.0(8) . . ?
C46 C45 H45 119.5 . . ?
C50 C45 H45 119.5 . . ?
C45 C46 C47 120.6(9) . . ?
C45 C46 H46 119.7 . . ?
C47 C46 H46 119.7 . . ?
C48 C47 C46 119.8(8) . . ?
C48 C47 H47 120.1 . . ?
C46 C47 H47 120.1 . . ?
C47 C48 C49 120.0(8) . . ?
C47 C48 H48 120.0 . . ?
C49 C48 H48 120.0 . . ?
C48 C49 C50 120.2(8) . . ?
C48 C49 H49 119.9 . . ?
C50 C49 H49 119.9 . . ?
C45 C50 C49 118.3(7) . . ?
C45 C50 P3 121.6(6) . . ?
C49 C50 P3 119.6(5) . . ?
C52 C51 C56 118.5(6) . . ?
C52 C51 P3 118.4(5) . . ?
C56 C51 P3 122.8(5) . . ?
C51 C52 C53 120.8(6) . . ?
C51 C52 H52 119.6 . . ?
C53 C52 H52 119.6 . . ?
C54 C53 C52 121.1(7) . . ?
C54 C53 H53 119.5 . . ?
C52 C53 H53 119.5 . . ?
C53 C54 C55 118.8(6) . . ?
C53 C54 H54 120.6 . . ?
C55 C54 H54 120.6 . . ?
C54 C55 C56 121.2(7) . . ?
C54 C55 H55 119.4 . . ?
C56 C55 H55 119.4 . . ?
C55 C56 C51 119.5(7) . . ?
C55 C56 H56 120.2 . . ?
C51 C56 H56 120.2 . . ?
C62 C57 C58 119.3(6) . . ?
C62 C57 P4 117.2(5) . . ?
C58 C57 P4 123.4(5) . . ?
C57 C58 C59 119.0(6) . . ?
C57 C58 H58 120.5 . . ?
C59 C58 H58 120.5 . . ?
C60 C59 C58 121.3(7) . . ?
C60 C59 H59 119.3 . . ?
C58 C59 H59 119.3 . . ?
C59 C60 C61 119.0(6) . . ?
C59 C60 H60 120.5 . . ?
C61 C60 H60 120.5 . . ?
C62 C61 C60 120.6(7) . . ?
C62 C61 H61 119.7 . . ?
C60 C61 H61 119.7 . . ?
C61 C62 C57 120.8(6) . . ?
C61 C62 H62 119.6 . . ?
C57 C62 H62 119.6 . . ?
P4 C68 P3 115.1(3) . . ?
P4 C68 H68A 108.5 . . ?
P3 C68 H68A 108.5 . . ?
P4 C68 H68B 108.5 . . ?
P3 C68 H68B 108.5 . . ?
H68A C68 H68B 107.5 . . ?
C72 C73 N3 120.0 . . ?
C72 C73 H73 120.0 . . ?
N3 C73 H73 120.0 . . ?
C73 C72 C71 120.0 . . ?
C73 C72 H72 120.0 . . ?
C71 C72 H72 120.0 . . ?
C70 C71 C72 120.0 . . ?
C70 C71 H71 120.0 . . ?
C72 C71 H71 120.0 . . ?
C69 C70 C71 120.0 . . ?
C69 C70 H70 120.0 . . ?
C71 C70 H70 120.0 . . ?
C70 C69 N3 120.0 . . ?
C70 C69 H69 120.0 . . ?
N3 C69 H69 120.0 . . ?
C69 N3 C73 120.0 . . ?
C77 C78 N4 120.0 . . ?
C77 C78 H78 120.0 . . ?
N4 C78 H78 120.0 . . ?
C76 C77 C78 120.0 . . ?
C76 C77 H77 120.0 . . ?
C78 C77 H77 120.0 . . ?
C77 C76 C75 120.0 . . ?
C77 C76 H76 120.0 . . ?
C75 C76 H76 120.0 . . ?
C76 C75 C74 120.0 . . ?
C76 C75 H75 120.0 . . ?
C74 C75 H75 120.0 . . ?
C75 C74 N4 120.0 . . ?
C75 C74 H74 120.0 . . ?
N4 C74 H74 120.0 . . ?
C74 N4 C78 120.0 . . ?
C5 P1 C11 101.1(3) . . ?
C5 P1 C34 104.6(3) . . ?
C11 P1 C34 106.9(3) . . ?
C5 P1 Cu1 116.1(2) . . ?
C11 P1 Cu1 114.2(2) . . ?
C34 P1 Cu1 112.6(2) . . ?
C23 P2 C17 104.5(3) . . ?
C23 P2 C34 104.1(3) . . ?
C17 P2 C34 102.9(3) . . ?
C23 P2 Cu2 119.6(2) . . ?
C17 P2 Cu2 107.6(2) . . ?
C34 P2 Cu2 116.3(2) . . ?
C51 P3 C50 104.8(3) . . ?
C51 P3 C68 103.0(3) . . ?
C50 P3 C68 102.6(3) . . ?
C51 P3 Cu4 118.1(2) . . ?
C50 P3 Cu4 109.3(2) . . ?
C68 P3 Cu4 117.2(2) . . ?
C57 P4 C68 109.3(3) . . ?
C57 P4 C39 104.2(3) . . ?
C68 P4 C39 102.6(3) . . ?
C57 P4 Cu3 113.1(2) . . ?
C68 P4 Cu3 111.7(2) . . ?
C39 P4 Cu3 115.2(2) . . ?
C63 N2 C67 120.0 . . ?
C63 N2 Cu4 124.4(3) . . ?
C67 N2 Cu4 115.4(3) . . ?
N2 C63 C64 120.0 . . ?
N2 C63 H63 120.0 . . ?
C64 C63 H63 120.0 . . ?
C65 C64 C63 120.0 . . ?
C65 C64 H64 120.0 . . ?
C63 C64 H64 120.0 . . ?
C66 C65 C64 120.0 . . ?
C66 C65 H65 120.0 . . ?
C64 C65 H65 120.0 . . ?
C65 C66 C67 120.0 . . ?
C65 C66 H66 120.0 . . ?
C67 C66 H66 120.0 . . ?
C66 C67 N2 120.0 . . ?
C66 C67 H67 120.0 . . ?
N2 C67 H67 120.0 . . ?
C4 C3 S7 112.0(9) . . ?
C4 C3 H3A 109.2 . . ?
S7 C3 H3A 109.2 . . ?
C4 C3 H3B 109.2 . . ?
S7 C3 H3B 109.2 . . ?
H3A C3 H3B 107.9 . . ?
C3 C4 S8 104.7(9) . . ?
C3 C4 H4A 110.8 . . ?
S8 C4 H4A 110.8 . . ?
C3 C4 H4B 110.8 . . ?
S8 C4 H4B 110.8 . . ?
H4A C4 H4B 108.9 . . ?
C4A C3A S7 104.4(13) . . ?
C4A C3A H3A1 110.9 . . ?
S7 C3A H3A1 110.9 . . ?
C4A C3A H3A2 110.9 . . ?
S7 C3A H3A2 110.9 . . ?
H3A1 C3A H3A2 108.9 . . ?
C3A C4A S8 113.9(13) . . ?
C3A C4A H4A1 108.8 . . ?
S8 C4A H4A1 108.8 . . ?
C3A C4A H4A2 108.8 . . ?
S8 C4A H4A2 108.8 . . ?
H4A1 C4A H4A2 107.7 . . ?
C38 C37 S15 112.5(12) . . ?
C38 C37 H37A 109.1 . . ?
S15 C37 H37A 109.1 . . ?
C38 C37 H37B 109.1 . . ?
S15 C37 H37B 109.1 . . ?
H37A C37 H37B 107.8 . . ?
C37 C38 S16 109.2(12) . . ?
C37 C38 H38A 109.8 . . ?
S16 C38 H38A 109.8 . . ?
C37 C38 H38B 109.9 . . ?
S16 C38 H38B 109.8 . . ?
H38A C38 H38B 108.3 . . ?
C38A C37A S15 105.6(15) . . ?
C38A C37A H37C 110.6 . . ?
S15 C37A H37C 110.6 . . ?
C38A C37A H37D 110.6 . . ?
S15 C37A H37D 110.6 . . ?
H37C C37A H37D 108.8 . . ?
C37A C38A S16 111.3(16) . . ?
C37A C38A H38C 109.4 . . ?
S16 C38A H38C 109.4 . . ?
C37A C38A H38D 109.4 . . ?
S16 C38A H38D 109.4 . . ?
H38C C38A H38D 108.0 . . ?

loop_
_geom_bond_atom_site_label_1
_geom_bond_atom_site_label_2
_geom_bond_distance
_geom_bond_site_symmetry_2
_geom_bond_publ_flag
Mo1 S3 2.1621(16) . ?
Mo1 S2 2.3106(16) . ?
Mo1 S1 2.3532(18) . ?
Mo1 S7 2.3714(17) . ?
Mo1 S8 2.3932(19) . ?
Mo1 Cu1 2.7700(10) . ?
Mo1 Mo2 2.8429(9) . ?
Mo2 S4 2.2030(16) . ?
Mo2 S2 2.3102(18) . ?
Mo2 S1 2.3592(15) . ?
Mo2 S6 2.3689(17) . ?
Mo2 S5 2.4078(18) . ?
Mo2 Cu2 2.7995(10) . ?
Mo2 Cu1 2.8073(10) . ?
Mo3 S13 2.1595(18) . ?
Mo3 S10 2.3121(18) . ?
Mo3 S9 2.3493(18) . ?
Mo3 S16 2.384(2) . ?
Mo3 S15 2.393(2) . ?
Mo3 Cu3 2.7520(13) . ?
Mo3 Mo4 2.8583(9) . ?
Mo4 S14 2.2079(17) . ?
Mo4 S10 2.3193(19) . ?
Mo4 S9 2.3388(16) . ?
Mo4 S11 2.3636(17) . ?
Mo4 S12 2.4258(18) . ?
Mo4 Cu3 2.7972(11) . ?
Mo4 Cu4 2.8318(12) . ?
Cu1 P1 2.2215(17) . ?
Cu1 S1 2.2867(17) . ?
Cu1 S3 2.3507(18) . ?
Cu1 S4 2.3904(16) . ?
Cu2 N1 2.074(3) . ?
Cu2 P2 2.2898(18) . ?
Cu2 S5 2.2955(19) . ?
Cu2 S4 2.3293(19) . ?
Cu3 P4 2.2120(18) . ?
Cu3 S9 2.2820(17) . ?
Cu3 S13 2.341(2) . ?
Cu3 S14 2.3744(17) . ?
Cu4 N2 2.096(4) . ?
Cu4 S12 2.2954(19) . ?
Cu4 P3 2.2979(19) . ?
Cu4 S14 2.3206(18) . ?
S5 C1 1.827(7) . ?
S6 C2 1.821(7) . ?
S7 C3A 1.81(2) . ?
S7 C3 1.890(14) . ?
S8 C4 1.790(11) . ?
S8 C4A 1.933(17) . ?
S11 C36 1.845(8) . ?
S12 C35 1.833(7) . ?
S15 C37 1.744(15) . ?
S15 C37A 1.93(2) . ?
S16 C38A 1.78(2) . ?
S16 C38 1.880(16) . ?
C1 C2 1.489(10) . ?
C1 H1A 0.9700 . ?
C1 H1B 0.9700 . ?
C2 H2A 0.9700 . ?
C2 H2B 0.9700 . ?
C5 C6 1.373(9) . ?
C5 C10 1.391(9) . ?
C5 P1 1.820(6) . ?
C6 C7 1.377(11) . ?
C6 H6 0.9300 . ?
C7 C8 1.360(12) . ?
C7 H7 0.9300 . ?
C8 C9 1.353(12) . ?
C8 H8 0.9300 . ?
C9 C10 1.388(11) . ?
C9 H9 0.9300 . ?
C10 H10 0.9300 . ?
C11 C12 1.380(9) . ?
C11 C16 1.381(9) . ?
C11 P1 1.823(6) . ?
C12 C13 1.388(9) . ?
C12 H12 0.9300 . ?
C13 C14 1.372(11) . ?
C13 H13 0.9300 . ?
C14 C15 1.388(11) . ?
C14 H14 0.9300 . ?
C15 C16 1.375(9) . ?
C15 H15 0.9300 . ?
C16 H16 0.9300 . ?
C17 C22 1.373(9) . ?
C17 C18 1.388(9) . ?
C17 P2 1.838(6) . ?
C18 C19 1.375(9) . ?
C18 H18 0.9300 . ?
C19 C20 1.379(11) . ?
C19 H19 0.9300 . ?
C20 C21 1.365(11) . ?
C20 H20 0.9300 . ?
C21 C22 1.387(10) . ?
C21 H21 0.9300 . ?
C22 H22 0.9300 . ?
C23 C28 1.386(10) . ?
C23 C24 1.389(10) . ?
C23 P2 1.820(6) . ?
C24 C25 1.393(10) . ?
C24 H24 0.9300 . ?
C25 C26 1.354(14) . ?
C25 H25 0.9300 . ?
C26 C27 1.390(14) . ?
C26 H26 0.9300 . ?
C27 C28 1.389(10) . ?
C27 H27 0.9300 . ?
C28 H28 0.9300 . ?
N1 C29 1.3900 . ?
N1 C33 1.3900 . ?
C29 C30 1.3900 . ?
C29 H29 0.9300 . ?
C30 C31 1.3900 . ?
C30 H30 0.9300 . ?
C31 C32 1.3900 . ?
C31 H31 0.9300 . ?
C32 C33 1.3900 . ?
C32 H32 0.9300 . ?
C33 H33 0.9300 . ?
C34 P1 1.839(6) . ?
C34 P2 1.840(6) . ?
C34 H34A 0.9700 . ?
C34 H34B 0.9700 . ?
C35 C36 1.488(10) . ?
C35 H35A 0.9700 . ?
C35 H35B 0.9700 . ?
C36 H36A 0.9700 . ?
C36 H36B 0.9700 . ?
C39 C44 1.362(10) . ?
C39 C40 1.391(9) . ?
C39 P4 1.843(7) . ?
C40 C41 1.391(10) . ?
C40 H40 0.9300 . ?
C41 C42 1.370(12) . ?
C41 H41 0.9300 . ?
C42 C43 1.353(12) . ?
C42 H42 0.9300 . ?
C43 C44 1.392(11) . ?
C43 H43 0.9300 . ?
C44 H44 0.9300 . ?
C45 C46 1.359(11) . ?
C45 C50 1.381(11) . ?
C45 H45 0.9300 . ?
C46 C47 1.382(12) . ?
C46 H46 0.9300 . ?
C47 C48 1.362(12) . ?
C47 H47 0.9300 . ?
C48 C49 1.390(11) . ?
C48 H48 0.9300 . ?
C49 C50 1.396(10) . ?
C49 H49 0.9300 . ?
C50 P3 1.820(7) . ?
C51 C52 1.371(9) . ?
C51 C56 1.408(9) . ?
C51 P3 1.812(6) . ?
C52 C53 1.388(8) . ?
C52 H52 0.9300 . ?
C53 C54 1.366(11) . ?
C53 H53 0.9300 . ?
C54 C55 1.380(11) . ?
C54 H54 0.9300 . ?
C55 C56 1.387(10) . ?
C55 H55 0.9300 . ?
C56 H56 0.9300 . ?
C57 C62 1.392(9) . ?
C57 C58 1.398(9) . ?
C57 P4 1.818(6) . ?
C58 C59 1.400(9) . ?
C58 H58 0.9300 . ?
C59 C60 1.367(11) . ?
C59 H59 0.9300 . ?
C60 C61 1.401(11) . ?
C60 H60 0.9300 . ?
C61 C62 1.363(9) . ?
C61 H61 0.9300 . ?
C62 H62 0.9300 . ?
C68 P4 1.838(6) . ?
C68 P3 1.844(6) . ?
C68 H68A 0.9700 . ?
C68 H68B 0.9700 . ?
C73 C72 1.3900 . ?
C73 N3 1.3900 . ?
C73 H73 0.9300 . ?
C72 C71 1.3900 . ?
C72 H72 0.9300 . ?
C71 C70 1.3900 . ?
C71 H71 0.9300 . ?
C70 C69 1.3900 . ?
C70 H70 0.9300 . ?
C69 N3 1.3900 . ?
C69 H69 0.9300 . ?
C78 C77 1.3900 . ?
C78 N4 1.3900 . ?
C78 H78 0.9300 . ?
C77 C76 1.3900 . ?
C77 H77 0.9300 . ?
C76 C75 1.3900 . ?
C76 H76 0.9300 . ?
C75 C74 1.3900 . ?
C75 H75 0.9300 . ?
C74 N4 1.3900 . ?
C74 H74 0.9300 . ?
N2 C63 1.3900 . ?
N2 C67 1.3900 . ?
C63 C64 1.3900 . ?
C63 H63 0.9300 . ?
C64 C65 1.3900 . ?
C64 H64 0.9300 . ?
C65 C66 1.3900 . ?
C65 H65 0.9300 . ?
C66 C67 1.3900 . ?
C66 H66 0.9300 . ?
C67 H67 0.9300 . ?
C3 C4 1.469(19) . ?
C3 H3A 0.9700 . ?
C3 H3B 0.9700 . ?
C4 H4A 0.9700 . ?
C4 H4B 0.9700 . ?
C3A C4A 1.45(3) . ?
C3A H3A1 0.9700 . ?
C3A H3A2 0.9700 . ?
C4A H4A1 0.9700 . ?
C4A H4A2 0.9700 . ?
C37 C38 1.44(3) . ?
C37 H37A 0.9700 . ?
C37 H37B 0.9700 . ?
C38 H38A 0.9700 . ?
C38 H38B 0.9700 . ?
C37A C38A 1.55(3) . ?
C37A H37C 0.9700 . ?
C37A H37D 0.9700 . ?
C38A H38C 0.9700 . ?
C38A H38D 0.9700 . ?
